data_9009408
loop_
_publ_author_name
'Witzke T'
'Raade G'

_publ_section_title
;Zincowoodwardite, [Zn1-x Alx(OH)2][(SO4)x/2(H2O)n], a new mineral of the
 hydrotalcite group Locality: Hilarion mine, Kamariza, near Laurion, Greece
;
_journal_name_full 'Neues Jahrbuch fur Mineralogie, Monatshefte'
_journal_page_first 455
_journal_page_last 465
_journal_volume 2000
_journal_year 2000
_chemical_formula_sum 'Al0.375 H9 O2.692 S0.188 Zn0.625'
_chemical_name_mineral Zincowoodwardite-3R
_space_group_IT_number 166
_symmetry_space_group_name_Hall '-R 3 2"'
_symmetry_space_group_name_H-M 'R -3 m :H'
_cell_angle_alpha 90
_cell_angle_beta 90
_cell_angle_gamma 120
_cell_length_a 3.065
_cell_length_b 3.065
_cell_length_c 25.42
_cell_formula_units_Z 3
_cell_volume 206.808
_cod_original_sg_symbol_H-M 'R -3 m'
_cod_original_formula_sum '(Zn.625 Al.375) S.188 O2.692 H9'
_cod_database_code 9009408

loop_
_symmetry_equiv_pos_as_xyz
x,y,z
2/3+x,1/3+y,1/3+z
1/3+x,2/3+y,2/3+z
x,x-y,z
2/3+x,1/3+x-y,1/3+z
1/3+x,2/3+x-y,2/3+z
y,x,-z
2/3+y,1/3+x,1/3-z
1/3+y,2/3+x,2/3-z
-x+y,y,z
2/3-x+y,1/3+y,1/3+z
1/3-x+y,2/3+y,2/3+z
-x,-x+y,-z
2/3-x,1/3-x+y,1/3-z
1/3-x,2/3-x+y,2/3-z
-y,-x,z
2/3-y,1/3-x,1/3+z
1/3-y,2/3-x,2/3+z
x-y,-y,-z
2/3+x-y,1/3-y,1/3-z
1/3+x-y,2/3-y,2/3-z
y,-x+y,-z
2/3+y,1/3-x+y,1/3-z
1/3+y,2/3-x+y,2/3-z
-x+y,-x,z
2/3-x+y,1/3-x,1/3+z
1/3-x+y,2/3-x,2/3+z
-x,-y,-z
2/3-x,1/3-y,1/3-z
1/3-x,2/3-y,2/3-z
-y,x-y,z
2/3-y,1/3+x-y,1/3+z
1/3-y,2/3+x-y,2/3+z
x-y,x,-z
2/3+x-y,1/3+x,1/3-z
1/3+x-y,2/3+x,2/3-z

loop_
_atom_site_type_symbol
_atom_site_label
_atom_site_fract_x
_atom_site_fract_y
_atom_site_fract_z
_atom_site_occupancy
_atom_site_attached_hydrogens
Zn Zn 0.00000 0.00000 0.00000 0.62500 0
Al Al 0.00000 0.00000 0.00000 0.37500 0
S S1 0.00000 0.00000 0.16580 0.04700 0
S S2 0.00000 0.00000 0.16730 0.04700 0
O O-H1 0.00000 0.00000 0.36600 1.00000 1
O O2a 0.06500 -0.06500 0.48100 0.04200 0
O O2b -0.06500 0.06500 0.48100 0.04200 0
O Wat3a 0.00000 0.00000 0.10690 0.04700 2
O Wat3b 0.00000 0.00000 0.22620 0.04700 2
